data_8106982
loop_
_publ_author_name
'Elmakki, Mohammed Abdelaziz'
'Koen, Renier'
'Venter, Johan Andries'
'Drost, Ruben'

_publ_section_title
;
 Crystal structure of dicarbonyl(pyridin-2-olate-1-oxido-\k2
 O,O&#x2032;)rhodium(I), C7H4NO4Rh
;
_journal_issue 3
_journal_name_full 'Zeitschrift f\"ur Kristallographie - New Crystal Structures'
_journal_page_first 703
_journal_page_last 705
_journal_paper_doi 10.1515/ncrs-2015-0240
_journal_volume 231
_journal_year 2016
_chemical_formula_moiety 'C7 H4 N O4 Rh'
_chemical_formula_sum 'C7 H4 N O4 Rh'
_chemical_formula_weight 269.02
_space_group_IT_number 14
_space_group_name_Hall '-P 2ybc'
_space_group_name_H-M_alt 'P 1 21/c 1'
_symmetry_cell_setting monoclinic
_symmetry_space_group_name_H-M 'P 1 21/c 1'
_atom_sites_solution_hydrogens geom
_atom_sites_solution_primary direct
_atom_sites_solution_secondary difmap
_cell_angle_alpha 90
_cell_angle_beta 94.792(11)
_cell_angle_gamma 90
_cell_formula_units_Z 4
_cell_length_a 3.5780(12)
_cell_length_b 10.932(4)
_cell_length_c 20.866(7)
_cell_measurement_reflns_used 5689
_cell_measurement_temperature 293(2)
_cell_measurement_theta_max 28.58
_cell_measurement_theta_min 2.70
_cell_volume 813.3(5)
_computing_cell_refinement 'Saint-Plus (Bruker, 2008)'
_computing_data_collection 'Bruker APEX-II CCD'
_computing_data_reduction 'SAINT-Plus and XPREP (Bruker, 2008)'
_computing_molecular_graphics 'Ortep for Windows (Farrugia, 2012)'
_computing_publication_material 'WinGX publication routines (Farrugia, 2012)'
_computing_structure_refinement 'SHELXL-97 (Sheldrick, 2008)'
_computing_structure_solution WinGX
_diffrn_ambient_temperature 293(2)
_diffrn_measured_fraction_theta_full 0.990
_diffrn_measured_fraction_theta_max 0.990
_diffrn_measurement_device_type 'Bruker APEX-II CCD'
_diffrn_measurement_method '\f and \w scans'
_diffrn_radiation_monochromator graphite
_diffrn_radiation_source 'fine-focus sealed tube'
_diffrn_radiation_type MoK\a
_diffrn_radiation_wavelength 0.71073
_diffrn_reflns_av_R_equivalents 0.0358
_diffrn_reflns_av_sigmaI/netI 0.0270
_diffrn_reflns_limit_h_max 3
_diffrn_reflns_limit_h_min -4
_diffrn_reflns_limit_k_max 14
_diffrn_reflns_limit_k_min -14
_diffrn_reflns_limit_l_max 27
_diffrn_reflns_limit_l_min -27
_diffrn_reflns_number 10720
_diffrn_reflns_theta_full 28.00
_diffrn_reflns_theta_max 28.00
_diffrn_reflns_theta_min 3.48
_exptl_absorpt_coefficient_mu 2.077
_exptl_absorpt_correction_T_max 0.838
_exptl_absorpt_correction_T_min 0.653
_exptl_absorpt_correction_type multi-scan
_exptl_crystal_colour yellow
_exptl_crystal_density_diffrn 2.197
_exptl_crystal_density_method 'not measured'
_exptl_crystal_description needle
_exptl_crystal_F_000 520
_exptl_crystal_size_max 0.815
_exptl_crystal_size_mid 0.175
_exptl_crystal_size_min 0.085
_refine_diff_density_max 0.808
_refine_diff_density_min -1.432
_refine_diff_density_rms 0.122
_refine_ls_extinction_method none
_refine_ls_goodness_of_fit_ref 1.169
_refine_ls_hydrogen_treatment mixed
_refine_ls_matrix_type full
_refine_ls_number_parameters 118
_refine_ls_number_reflns 1951
_refine_ls_number_restraints 0
_refine_ls_restrained_S_all 1.169
_refine_ls_R_factor_all 0.0397
_refine_ls_R_factor_gt 0.0345
_refine_ls_shift/su_max 0.000
_refine_ls_shift/su_mean 0.000
_refine_ls_structure_factor_coef Fsqd
_refine_ls_weighting_details 'calc w=1/[\s^2^(Fo^2^)+(0.0000P)^2^+4.2855P] where P=(Fo^2^+2Fc^2^)/3'
_refine_ls_weighting_scheme calc
_refine_ls_wR_factor_gt 0.0712
_refine_ls_wR_factor_ref 0.0731
_reflns_number_gt 1757
_reflns_number_total 1951
_reflns_threshold_expression >2\s(I)
_cod_data_source_file suppl_ncrs-2015-0240_suppl.cif
_cod_data_source_block 15mma1_0m
_cod_original_cell_volume 813.3(12)
_cod_original_sg_symbol_H-M P2(1)/c
_cod_database_code 8106982

loop_
_symmetry_equiv_pos_as_xyz
'x, y, z'
'-x, y+1/2, -z+1/2'
'-x, -y, -z'
'x, -y-1/2, z-1/2'

loop_
_atom_site_label
_atom_site_type_symbol
_atom_site_fract_x
_atom_site_fract_y
_atom_site_fract_z
_atom_site_U_iso_or_equiv
_atom_site_adp_type
_atom_site_occupancy
_atom_site_symmetry_multiplicity
_atom_site_calc_flag
_atom_site_refinement_flags
_atom_site_disorder_assembly
_atom_site_disorder_group
Rh1 Rh 0.47530(9) 0.10733(3) 0.136808(14) 0.01786(10) Uani 1 1 d . . .
O4 O 0.6511(8) 0.2284(2) 0.20674(13) 0.0202(6) Uani 1 1 d . . .
O1 O 0.5978(8) -0.0111(2) 0.21011(13) 0.0201(6) Uani 1 1 d . . .
O2 O 0.2367(10) -0.0898(3) 0.04369(15) 0.0297(7) Uani 1 1 d . . .
O3 O 0.3072(12) 0.2985(3) 0.03645(16) 0.0403(9) Uani 1 1 d . . .
C3 C 1.0567(12) 0.1724(4) 0.3677(2) 0.0236(9) Uani 1 1 d . . .
H3 H 1.1607 0.2148 0.4035 0.028 Uiso 1 1 calc R . .
C1 C 0.7757(10) 0.1710(3) 0.26039(17) 0.0130(7) Uani 1 1 d . . .
N1 N 0.7489(10) 0.0472(3) 0.26228(17) 0.0217(7) Uani 1 1 d . . .
C2 C 0.9307(12) 0.2341(4) 0.31337(19) 0.0210(8) Uani 1 1 d . . .
H2 H 0.9493 0.3189 0.3120 0.025 Uiso 1 1 calc R . .
C6 C 0.3217(12) -0.0134(4) 0.07850(19) 0.0213(8) Uani 1 1 d . . .
C5 C 0.8736(12) -0.0172(4) 0.3166(2) 0.0217(8) Uani 1 1 d . . .
H5 H 0.8527 -0.1019 0.3175 0.026 Uiso 1 1 calc R . .
C4 C 1.0288(12) 0.0447(4) 0.3694(2) 0.0239(9) Uani 1 1 d . . .
H4 H 1.1154 0.0021 0.4062 0.029 Uiso 1 1 calc R . .
C7 C 0.3706(13) 0.2238(4) 0.0742(2) 0.0262(10) Uani 1 1 d . . .

loop_
_atom_site_aniso_label
_atom_site_aniso_U_11
_atom_site_aniso_U_22
_atom_site_aniso_U_33
_atom_site_aniso_U_23
_atom_site_aniso_U_13
_atom_site_aniso_U_12
Rh1 0.01874(17) 0.01727(16) 0.01774(15) -0.00154(13) 0.00243(11) 0.00095(14)
O4 0.0238(16) 0.0147(14) 0.0217(14) -0.0013(11) -0.0006(12) 0.0014(11)
O1 0.0257(16) 0.0136(13) 0.0204(14) -0.0023(11) -0.0010(11) -0.0009(11)
O2 0.040(2) 0.0241(17) 0.0246(15) -0.0056(13) 0.0000(13) -0.0040(14)
O3 0.067(3) 0.0247(18) 0.0275(17) 0.0044(14) -0.0042(17) 0.0049(17)
C3 0.016(2) 0.031(2) 0.023(2) -0.0055(18) 0.0010(15) -0.0015(18)
C1 0.0103(17) 0.0141(17) 0.0150(16) -0.0016(14) 0.0034(13) 0.0022(14)
N1 0.0194(19) 0.0205(17) 0.0255(18) -0.0016(14) 0.0038(14) -0.0003(14)
C2 0.022(2) 0.0173(19) 0.024(2) -0.0038(16) 0.0051(16) -0.0033(16)
C6 0.019(2) 0.026(2) 0.020(2) 0.0035(17) 0.0047(16) 0.0025(17)
C5 0.024(2) 0.0166(19) 0.025(2) 0.0040(16) 0.0040(16) 0.0021(16)
C4 0.020(2) 0.028(2) 0.024(2) 0.0034(18) 0.0021(16) 0.0038(18)
C7 0.031(3) 0.024(2) 0.024(2) -0.0094(18) 0.0007(18) 0.0026(18)

loop_
_atom_type_symbol
_atom_type_description
_atom_type_scat_dispersion_real
_atom_type_scat_dispersion_imag
_atom_type_scat_source
C C 0.0033 0.0016 'International Tables Vol C Tables 4.2.6.8 and 6.1.1.4'
H H 0.0000 0.0000 'International Tables Vol C Tables 4.2.6.8 and 6.1.1.4'
N N 0.0061 0.0033 'International Tables Vol C Tables 4.2.6.8 and 6.1.1.4'
O O 0.0106 0.0060 'International Tables Vol C Tables 4.2.6.8 and 6.1.1.4'
Rh Rh -1.1178 0.9187 'International Tables Vol C Tables 4.2.6.8 and 6.1.1.4'

loop_
_geom_angle_atom_site_label_1
_geom_angle_atom_site_label_2
_geom_angle_atom_site_label_3
_geom_angle
_geom_angle_site_symmetry_1
_geom_angle_site_symmetry_3
C7 Rh1 C6 89.70(18) . .
C7 Rh1 O1 176.01(15) . .
C6 Rh1 O1 94.27(15) . .
C7 Rh1 O4 95.27(15) . .
C6 Rh1 O4 175.02(15) . .
O1 Rh1 O4 80.75(11) . .
C1 O4 Rh1 111.1(2) . .
N1 O1 Rh1 111.0(2) . .
C2 C3 C4 119.6(4) . .
C2 C3 H3 120.2 . .
C4 C3 H3 120.2 . .
O4 C1 N1 118.4(3) . .
O4 C1 C2 121.6(4) . .
N1 C1 C2 120.0(4) . .
O1 N1 C1 118.5(3) . .
O1 N1 C5 120.6(3) . .
C1 N1 C5 121.0(4) . .
C3 C2 C1 120.1(4) . .
C3 C2 H2 119.9 . .
C1 C2 H2 119.9 . .
O2 C6 Rh1 177.7(4) . .
C4 C5 N1 119.4(4) . .
C4 C5 H5 120.3 . .
N1 C5 H5 120.3 . .
C5 C4 C3 119.9(4) . .
C5 C4 H4 120.1 . .
C3 C4 H4 120.1 . .
O3 C7 Rh1 178.2(4) . .

loop_
_geom_bond_atom_site_label_1
_geom_bond_atom_site_label_2
_geom_bond_distance
_geom_bond_site_symmetry_2
Rh1 C7 1.840(5) .
Rh1 C6 1.847(4) .
Rh1 O1 2.024(3) .
Rh1 O4 2.030(3) .
O4 C1 1.327(4) .
O1 N1 1.336(4) .
O2 C6 1.132(5) .
O3 C7 1.145(5) .
C3 C2 1.364(6) .
C3 C4 1.399(6) .
C3 H3 0.9300 .
C1 N1 1.357(5) .
C1 C2 1.380(5) .
N1 C5 1.377(5) .
C2 H2 0.9300 .
C5 C4 1.369(6) .
C5 H5 0.9300 .
C4 H4 0.9300 .

loop_
_geom_torsion_atom_site_label_1
_geom_torsion_atom_site_label_2
_geom_torsion_atom_site_label_3
_geom_torsion_atom_site_label_4
_geom_torsion
_geom_torsion_site_symmetry_1
_geom_torsion_site_symmetry_2
_geom_torsion_site_symmetry_3
_geom_torsion_site_symmetry_4
C7 Rh1 O4 C1 -176.0(3) . . . .
C6 Rh1 O4 C1 6.9(19) . . . .
O1 Rh1 O4 C1 4.4(2) . . . .
C7 Rh1 O1 N1 -10(3) . . . .
C6 Rh1 O1 N1 175.8(3) . . . .
O4 Rh1 O1 N1 -4.4(2) . . . .
Rh1 O4 C1 N1 -3.7(4) . . . .
Rh1 O4 C1 C2 176.1(3) . . . .
Rh1 O1 N1 C1 3.9(4) . . . .
Rh1 O1 N1 C5 -176.2(3) . . . .
O4 C1 N1 O1 -0.1(5) . . . .
C2 C1 N1 O1 -179.9(3) . . . .
O4 C1 N1 C5 180.0(3) . . . .
C2 C1 N1 C5 0.2(6) . . . .
C4 C3 C2 C1 0.2(7) . . . .
O4 C1 C2 C3 -179.9(4) . . . .
N1 C1 C2 C3 -0.1(6) . . . .
C7 Rh1 C6 O2 144(10) . . . .
O1 Rh1 C6 O2 -37(10) . . . .
O4 Rh1 C6 O2 -39(11) . . . .
O1 N1 C5 C4 179.7(4) . . . .
C1 N1 C5 C4 -0.4(6) . . . .
N1 C5 C4 C3 0.4(7) . . . .
C2 C3 C4 C5 -0.3(7) . . . .
C6 Rh1 C7 O3 172(15) . . . .
O1 Rh1 C7 O3 -1(17) . . . .
O4 Rh1 C7 O3 -7(15) . . . .
